data_4305543
loop_
_publ_author_name
'Ning Wang'
'Mei Wang'
'Tianbiao Liu'
'Ping Li'
'Tingting Zhang'
'Marcetta Y. Darensbourg'
'Licheng Sun'

_publ_section_title
;
CO-Migration in the Ligand Substitution Process of the Chelating
Diphosphite Diiron Complex (\m-pdt)[Fe(CO)3][Fe(CO){(EtO)2PN(Me)P(OEt)2}]
;
_journal_name_full 'Inorganic Chemistry'
_journal_page_first 6948
_journal_page_last 6955
_journal_paper_doi 10.1021/ic800525n
_journal_volume 47
_journal_year 2008
_chemical_formula_moiety 'C22 H44 Fe2 N O11 P3 S2'
_chemical_formula_sum 'C22 H44 Fe2 N O11 P3 S2'
_chemical_formula_weight 767.31
_chemical_name_systematic
; 
 ? 
;
_space_group_IT_number 14
_symmetry_cell_setting monoclinic
_symmetry_space_group_name_Hall '-P 2yn'
_symmetry_space_group_name_H-M 'P 1 21/n 1'
_atom_sites_solution_hydrogens geom
_atom_sites_solution_primary direct
_atom_sites_solution_secondary difmap
_audit_creation_method SHELXL-97
_cell_angle_alpha 90.00
_cell_angle_beta 94.070(4)
_cell_angle_gamma 90.00
_cell_formula_units_Z 4
_cell_length_a 15.3850(8)
_cell_length_b 9.0454(5)
_cell_length_c 26.3458(13)
_cell_measurement_reflns_used 2093
_cell_measurement_temperature 273(2)
_cell_measurement_theta_max 19.71
_cell_measurement_theta_min 2.73
_cell_volume 3657.1(3)
_computing_cell_refinement 'Bruker SMART'
_computing_data_collection 'Bruker SMART'
_computing_data_reduction 'Bruker SMART'
_computing_molecular_graphics 'Bruker SHELXTL'
_computing_publication_material 'Bruker SHELXTL'
_computing_structure_refinement 'SHELXL-97 (Sheldrick, 1997)'
_computing_structure_solution 'SHELXS-97 (Sheldrick, 1990)'
_diffrn_ambient_temperature 273(2)
_diffrn_measured_fraction_theta_full 0.992
_diffrn_measured_fraction_theta_max 0.992
_diffrn_measurement_device_type 'CCD area detector'
_diffrn_measurement_method 'phi and omega scans'
_diffrn_radiation_monochromator graphite
_diffrn_radiation_source 'fine-focus sealed tube'
_diffrn_radiation_type MoK\a
_diffrn_radiation_wavelength 0.71073
_diffrn_reflns_av_R_equivalents 0.0653
_diffrn_reflns_av_sigmaI/netI 0.0974
_diffrn_reflns_limit_h_max 18
_diffrn_reflns_limit_h_min -20
_diffrn_reflns_limit_k_max 11
_diffrn_reflns_limit_k_min -11
_diffrn_reflns_limit_l_max 32
_diffrn_reflns_limit_l_min -34
_diffrn_reflns_number 22083
_diffrn_reflns_theta_full 27.53
_diffrn_reflns_theta_max 27.53
_diffrn_reflns_theta_min 1.58
_exptl_absorpt_coefficient_mu 1.086
_exptl_absorpt_correction_T_max 0.9181
_exptl_absorpt_correction_T_min 0.7225
_exptl_absorpt_correction_type multi-scan
_exptl_absorpt_process_details SADABS
_exptl_crystal_colour red
_exptl_crystal_density_diffrn 1.394
_exptl_crystal_density_meas ?
_exptl_crystal_density_method 'not measured'
_exptl_crystal_description needle
_exptl_crystal_F_000 1600
_exptl_crystal_size_max 0.32
_exptl_crystal_size_mid 0.10
_exptl_crystal_size_min 0.08
_refine_diff_density_max 0.530
_refine_diff_density_min -0.521
_refine_diff_density_rms 0.090
_refine_ls_extinction_method none
_refine_ls_goodness_of_fit_ref 0.914
_refine_ls_hydrogen_treatment constr
_refine_ls_matrix_type full
_refine_ls_number_parameters 370
_refine_ls_number_reflns 8353
_refine_ls_number_restraints 62
_refine_ls_restrained_S_all 0.945
_refine_ls_R_factor_all 0.1865
_refine_ls_R_factor_gt 0.0662
_refine_ls_shift/su_max 0.000
_refine_ls_shift/su_mean 0.000
_refine_ls_structure_factor_coef Fsqd
_refine_ls_weighting_details 'calc w=1/[\s^2^(Fo^2^)+(0.1336P)^2^+0.0000P] where P=(Fo^2^+2Fc^2^)/3'
_refine_ls_weighting_scheme calc
_refine_ls_wR_factor_gt 0.1809
_refine_ls_wR_factor_ref 0.2606
_reflns_number_gt 3119
_reflns_number_total 8353
_reflns_threshold_expression >2sigma(I)
_cod_data_source_file ic800525n-file012_6.cif
_cod_data_source_block compound_7
_cod_depositor_comments
;
The following automatic conversions were performed:
'_symmetry_cell_setting' value 'Monoclinic' changed to 'monoclinic'
according to '/home/saulius/struct/CIF-dictionaries/cif_core.dic'
dictionary named 'cif_core.dic' version 2.4.1 from 2010-06-29.

Automatic conversion script
Id: cif_fix_enum 1527 2010-12-29 10:47:43Z saulius 

The following automatic conversions were performed:

'_exptl_crystal_density_meas' value 'none' was changed to '?' - the
value is perceived as not measured.

Automatic conversion script
Id: cif_fix_values 3008 2015-01-20 13:52:24Z robertas 
;
_cod_original_sg_symbol_H-M 'P 1 21/n 1 '
_cod_database_code 4305543

loop_
_symmetry_equiv_pos_as_xyz
'x, y, z'
'-x+1/2, y+1/2, -z+1/2'
'-x, -y, -z'
'x-1/2, -y-1/2, z-1/2'

loop_
_atom_site_label
_atom_site_type_symbol
_atom_site_fract_x
_atom_site_fract_y
_atom_site_fract_z
_atom_site_U_iso_or_equiv
_atom_site_adp_type
_atom_site_occupancy
_atom_site_symmetry_multiplicity
_atom_site_calc_flag
_atom_site_refinement_flags
_atom_site_disorder_assembly
_atom_site_disorder_group
Fe2 Fe 0.47776(7) 0.74539(9) 0.20467(4) 0.0678(3) Uani 1 1 d . . .
Fe1 Fe 0.37068(6) 0.74929(9) 0.12852(4) 0.0630(3) Uani 1 1 d . . .
S1 S 0.33159(12) 0.76256(19) 0.20936(8) 0.0716(5) Uani 1 1 d . . .
S2 S 0.45885(12) 0.94174(18) 0.15219(7) 0.0734(5) Uani 1 1 d . . .
P1 P 0.26283(12) 0.8520(2) 0.08374(7) 0.0695(5) Uani 1 1 d . . .
P2 P 0.26926(16) 0.6248(3) 0.00339(9) 0.0952(7) Uani 1 1 d . . .
P3 P 0.53486(14) 0.8185(2) 0.27775(8) 0.0790(6) Uani 1 1 d . . .
N1 N 0.2232(4) 0.7755(6) 0.0288(3) 0.0811(18) Uani 1 1 d . . .
O1 O 0.3116(5) 0.4445(7) 0.1293(2) 0.126(2) Uani 1 1 d . . .
O2 O 0.4905(4) 0.6858(8) 0.0517(3) 0.123(2) Uani 1 1 d . . .
O4 O 0.6416(4) 0.6966(9) 0.1593(3) 0.147(3) Uani 1 1 d . . .
O5 O 0.2718(3) 1.0208(5) 0.06782(19) 0.0800(13) Uani 1 1 d U . .
O6 O 0.1746(3) 0.8812(5) 0.11178(18) 0.0807(13) Uani 1 1 d U . .
O7 O 0.3069(4) 0.7026(8) -0.0453(3) 0.124(2) Uani 1 1 d U . .
O8 O 0.1847(6) 0.5594(9) -0.0248(4) 0.190(3) Uani 1 1 d U . .
O9 O 0.4766(4) 0.8432(6) 0.3254(2) 0.0978(16) Uani 1 1 d . . .
O10 O 0.6081(4) 0.7025(7) 0.2973(2) 0.1088(19) Uani 1 1 d . . .
O11 O 0.5802(4) 0.9764(6) 0.2857(2) 0.1014(17) Uani 1 1 d . . .
C1 C 0.3331(5) 0.5662(9) 0.1280(3) 0.083(2) Uani 1 1 d . . .
C2 C 0.4421(5) 0.7129(8) 0.0805(3) 0.085(2) Uani 1 1 d . . .
C3 C 0.4716(5) 0.5585(9) 0.2215(3) 0.093(2) Uani 1 1 d . . .
C4 C 0.5769(6) 0.7139(9) 0.1775(3) 0.095(3) Uani 1 1 d . . .
C5 C 0.2945(5) 0.9463(8) 0.2277(3) 0.100(2) Uani 1 1 d U . .
H5A H 0.2396 0.9662 0.2085 0.121 Uiso 1 1 calc R . .
H5B H 0.2826 0.9426 0.2634 0.121 Uiso 1 1 calc R . .
C6 C 0.3507(7) 1.0676(9) 0.2209(4) 0.126(3) Uani 1 1 d U . .
H6A H 0.3147 1.1549 0.2236 0.151 Uiso 1 1 calc R . .
H6B H 0.3912 1.0681 0.2508 0.151 Uiso 1 1 calc R . .
C7 C 0.4018(6) 1.0951(8) 0.1797(4) 0.106(3) Uani 1 1 d U . .
H7A H 0.4450 1.1688 0.1906 0.127 Uiso 1 1 calc R . .
H7B H 0.3642 1.1394 0.1527 0.127 Uiso 1 1 calc R . .
C8 C 0.1503(5) 0.8530(10) 0.0002(3) 0.110(3) Uani 1 1 d . . .
H8A H 0.1316 0.9347 0.0201 0.164 Uiso 1 1 calc R . .
H8B H 0.1026 0.7856 -0.0064 0.164 Uiso 1 1 calc R . .
H8C H 0.1693 0.8890 -0.0314 0.164 Uiso 1 1 calc R . .
C9 C 0.3427(6) 1.0587(10) 0.0378(4) 0.119(3) Uani 1 1 d DU . .
H9A H 0.3955 1.0616 0.0601 0.143 Uiso 1 1 calc R . .
H9B H 0.3494 0.9797 0.0135 0.143 Uiso 1 1 calc R . .
C10 C 0.3368(10) 1.1824(17) 0.0129(7) 0.248(7) Uani 1 1 d DU . .
H10A H 0.3879 1.1958 -0.0054 0.372 Uiso 1 1 calc R . .
H10B H 0.3319 1.2626 0.0364 0.372 Uiso 1 1 calc R . .
H10C H 0.2862 1.1802 -0.0106 0.372 Uiso 1 1 calc R . .
C11 C 0.1282(6) 0.7493(9) 0.1297(4) 0.105(3) Uani 1 1 d U . .
H11A H 0.1178 0.6799 0.1018 0.127 Uiso 1 1 calc R . .
H11B H 0.1639 0.7006 0.1565 0.127 Uiso 1 1 calc R . .
C12 C 0.0486(6) 0.7915(13) 0.1480(5) 0.153(4) Uani 1 1 d U . .
H12A H 0.0186 0.7054 0.1591 0.230 Uiso 1 1 calc R . .
H12B H 0.0134 0.8399 0.1214 0.230 Uiso 1 1 calc R . .
H12C H 0.0591 0.8581 0.1762 0.230 Uiso 1 1 calc R . .
C13 C 0.3681(8) 0.6163(15) -0.0707(5) 0.158(3) Uani 1 1 d U . .
H13A H 0.4037 0.5605 -0.0455 0.189 Uiso 1 1 calc R . .
H13B H 0.3366 0.5460 -0.0929 0.189 Uiso 1 1 calc R . .
C14 C 0.4217(8) 0.7000(16) -0.0990(6) 0.196(5) Uani 1 1 d U . .
H14A H 0.4609 0.6362 -0.1154 0.294 Uiso 1 1 calc R . .
H14B H 0.4544 0.7677 -0.0771 0.294 Uiso 1 1 calc R . .
H14C H 0.3869 0.7544 -0.1243 0.294 Uiso 1 1 calc R . .
C15 C 0.1574(12) 0.441(2) -0.0257(7) 0.249(5) Uani 1 1 d DU . .
H15A H 0.1300 0.4362 0.0063 0.299 Uiso 1 1 calc R . .
H15B H 0.2102 0.3827 -0.0200 0.299 Uiso 1 1 calc R . .
C16 C 0.1073(12) 0.350(2) -0.0544(8) 0.311(8) Uani 1 1 d DU . .
H16A H 0.1043 0.2560 -0.0378 0.466 Uiso 1 1 calc R . .
H16B H 0.1316 0.3374 -0.0867 0.466 Uiso 1 1 calc R . .
H16C H 0.0498 0.3911 -0.0596 0.466 Uiso 1 1 calc R . .
C17 C 0.4216(8) 0.7327(11) 0.3421(4) 0.127(4) Uani 1 1 d . . .
H17A H 0.4493 0.6371 0.3391 0.153 Uiso 1 1 calc R . .
H17B H 0.3677 0.7320 0.3206 0.153 Uiso 1 1 calc R . .
C18 C 0.4023(8) 0.7559(12) 0.3937(4) 0.157(5) Uani 1 1 d . . .
H18A H 0.3643 0.6789 0.4040 0.236 Uiso 1 1 calc R . .
H18B H 0.3743 0.8500 0.3967 0.236 Uiso 1 1 calc R . .
H18C H 0.4554 0.7543 0.4152 0.236 Uiso 1 1 calc R . .
C19 C 0.6585(7) 0.7148(13) 0.3446(4) 0.134(4) Uani 1 1 d . . .
H19A H 0.6221 0.7483 0.3709 0.161 Uiso 1 1 calc R . .
H19B H 0.7051 0.7858 0.3417 0.161 Uiso 1 1 calc R . .
C20 C 0.6961(7) 0.5635(13) 0.3582(4) 0.140(4) Uani 1 1 d . . .
H20A H 0.7309 0.5695 0.3898 0.210 Uiso 1 1 calc R . .
H20B H 0.7318 0.5311 0.3319 0.210 Uiso 1 1 calc R . .
H20C H 0.6495 0.4943 0.3614 0.210 Uiso 1 1 calc R . .
C21 C 0.6377(7) 1.0331(12) 0.2538(4) 0.135(4) Uani 1 1 d . . .
H21A H 0.6119 1.0299 0.2191 0.162 Uiso 1 1 calc R . .
H21B H 0.6899 0.9728 0.2555 0.162 Uiso 1 1 calc R . .
C22 C 0.6609(7) 1.1850(12) 0.2670(5) 0.154(4) Uani 1 1 d . . .
H22A H 0.7024 1.2209 0.2444 0.231 Uiso 1 1 calc R . .
H22B H 0.6860 1.1886 0.3014 0.231 Uiso 1 1 calc R . .
H22C H 0.6096 1.2457 0.2640 0.231 Uiso 1 1 calc R . .
O3 O 0.4664(5) 0.4358(7) 0.2306(3) 0.144(3) Uani 1 1 d . . .

loop_
_atom_site_aniso_label
_atom_site_aniso_U_11
_atom_site_aniso_U_22
_atom_site_aniso_U_33
_atom_site_aniso_U_23
_atom_site_aniso_U_13
_atom_site_aniso_U_12
Fe2 0.0745(7) 0.0653(6) 0.0633(7) -0.0106(5) 0.0027(5) -0.0001(5)
Fe1 0.0691(6) 0.0609(6) 0.0592(7) -0.0043(4) 0.0070(5) 0.0013(4)
S1 0.0752(11) 0.0767(11) 0.0643(13) -0.0041(9) 0.0155(9) -0.0095(9)
S2 0.0799(12) 0.0633(10) 0.0794(13) -0.0053(9) 0.0214(10) -0.0080(9)
P1 0.0724(11) 0.0729(12) 0.0635(13) -0.0019(9) 0.0078(9) 0.0055(9)
P2 0.1161(17) 0.0932(15) 0.0742(16) -0.0127(12) -0.0073(14) 0.0091(13)
P3 0.0841(13) 0.0814(12) 0.0710(14) -0.0168(11) 0.0015(11) -0.0075(10)
N1 0.080(4) 0.092(4) 0.071(4) -0.012(3) -0.005(3) 0.011(3)
O1 0.177(6) 0.079(4) 0.115(5) -0.007(3) -0.030(4) -0.032(4)
O2 0.102(4) 0.167(6) 0.104(5) -0.034(4) 0.037(4) 0.029(4)
O4 0.085(4) 0.217(7) 0.139(7) -0.062(5) 0.009(4) 0.034(5)
O5 0.083(3) 0.076(3) 0.083(4) 0.009(2) 0.023(3) 0.006(2)
O6 0.065(3) 0.095(3) 0.084(3) -0.002(3) 0.018(3) 0.003(2)
O7 0.135(5) 0.144(5) 0.097(5) -0.003(4) 0.037(4) 0.048(4)
O8 0.205(7) 0.125(6) 0.229(8) -0.060(6) -0.068(6) -0.027(6)
O9 0.121(4) 0.099(4) 0.074(4) -0.015(3) 0.017(3) -0.020(3)
O10 0.119(5) 0.124(4) 0.079(4) -0.027(3) -0.026(4) 0.014(3)
O11 0.115(4) 0.096(4) 0.094(4) -0.019(3) 0.011(4) -0.034(3)
C1 0.102(6) 0.084(5) 0.059(5) -0.017(4) -0.015(4) -0.006(4)
C2 0.080(5) 0.089(5) 0.085(6) -0.020(4) 0.002(5) 0.011(4)
C3 0.119(6) 0.078(5) 0.078(6) -0.011(4) -0.021(5) 0.011(5)
C4 0.085(6) 0.114(6) 0.085(7) -0.037(5) -0.005(5) 0.017(5)
C5 0.103(5) 0.089(5) 0.115(6) -0.035(5) 0.047(5) 0.003(4)
C6 0.143(6) 0.085(5) 0.157(7) -0.032(5) 0.056(5) 0.008(5)
C7 0.129(6) 0.052(4) 0.140(7) -0.008(4) 0.034(6) 0.001(4)
C8 0.099(6) 0.138(8) 0.088(7) -0.004(6) -0.023(5) 0.028(5)
C9 0.112(6) 0.111(6) 0.136(7) 0.054(5) 0.023(5) 0.005(5)
C10 0.212(12) 0.245(13) 0.295(16) 0.128(12) 0.071(12) 0.001(11)
C11 0.084(5) 0.120(6) 0.115(6) 0.014(5) 0.023(5) -0.011(4)
C12 0.106(7) 0.182(9) 0.177(11) 0.005(8) 0.045(8) -0.016(7)
C13 0.163(8) 0.181(8) 0.135(7) -0.002(7) 0.047(6) 0.043(7)
C14 0.158(11) 0.211(11) 0.230(13) 0.066(10) 0.080(10) 0.004(9)
C15 0.246(10) 0.197(10) 0.288(11) -0.041(10) -0.090(9) -0.026(9)
C16 0.308(16) 0.247(15) 0.355(18) -0.062(15) -0.140(15) -0.059(14)
C17 0.160(10) 0.141(8) 0.082(7) 0.003(6) 0.015(7) -0.059(7)
C18 0.211(13) 0.172(11) 0.098(9) -0.029(7) 0.070(9) -0.074(8)
C19 0.124(8) 0.171(11) 0.102(9) -0.041(7) -0.028(7) 0.003(7)
C20 0.152(9) 0.176(11) 0.088(7) 0.008(7) -0.012(7) 0.029(8)
C21 0.128(8) 0.157(9) 0.121(9) -0.014(7) 0.024(7) -0.056(7)
C22 0.139(9) 0.137(9) 0.191(13) -0.017(9) 0.038(9) -0.048(7)
O3 0.223(8) 0.074(4) 0.129(6) 0.009(4) -0.040(5) 0.006(4)

loop_
_atom_type_symbol
_atom_type_description
_atom_type_scat_dispersion_real
_atom_type_scat_dispersion_imag
_atom_type_scat_source
C C 0.0033 0.0016 'International Tables Vol C Tables 4.2.6.8 and 6.1.1.4'
H H 0.0000 0.0000 'International Tables Vol C Tables 4.2.6.8 and 6.1.1.4'
N N 0.0061 0.0033 'International Tables Vol C Tables 4.2.6.8 and 6.1.1.4'
O O 0.0106 0.0060 'International Tables Vol C Tables 4.2.6.8 and 6.1.1.4'
P P 0.1023 0.0942 'International Tables Vol C Tables 4.2.6.8 and 6.1.1.4'
S S 0.1246 0.1234 'International Tables Vol C Tables 4.2.6.8 and 6.1.1.4'
Fe Fe 0.3463 0.8444 'International Tables Vol C Tables 4.2.6.8 and 6.1.1.4'

loop_
_geom_angle_atom_site_label_1
_geom_angle_atom_site_label_2
_geom_angle_atom_site_label_3
_geom_angle
_geom_angle_site_symmetry_1
_geom_angle_site_symmetry_3
_geom_angle_publ_flag
C3 Fe2 C4 90.6(4) . . ?
C3 Fe2 P3 95.5(3) . . ?
C4 Fe2 P3 95.9(3) . . ?
C3 Fe2 S2 155.1(3) . . ?
C4 Fe2 S2 87.5(3) . . ?
P3 Fe2 S2 109.34(8) . . ?
C3 Fe2 S1 88.9(3) . . ?
C4 Fe2 S1 158.2(3) . . ?
P3 Fe2 S1 105.82(9) . . ?
S2 Fe2 S1 83.93(7) . . ?
C3 Fe2 Fe1 99.9(3) . . ?
C4 Fe2 Fe1 102.5(3) . . ?
P3 Fe2 Fe1 155.72(8) . . ?
S2 Fe2 Fe1 56.58(6) . . ?
S1 Fe2 Fe1 56.21(6) . . ?
C1 Fe1 C2 92.2(4) . . ?
C1 Fe1 P1 99.3(2) . . ?
C2 Fe1 P1 100.4(3) . . ?
C1 Fe1 S1 87.0(3) . . ?
C2 Fe1 S1 155.2(3) . . ?
P1 Fe1 S1 104.18(8) . . ?
C1 Fe1 S2 156.6(2) . . ?
C2 Fe1 S2 87.1(3) . . ?
P1 Fe1 S2 103.87(7) . . ?
S1 Fe1 S2 83.91(7) . . ?
C1 Fe1 Fe2 101.0(2) . . ?
C2 Fe1 Fe2 99.5(3) . . ?
P1 Fe1 Fe2 150.89(7) . . ?
S1 Fe1 Fe2 56.56(6) . . ?
S2 Fe1 Fe2 56.20(6) . . ?
C5 S1 Fe1 113.9(3) . . ?
C5 S1 Fe2 113.9(3) . . ?
Fe1 S1 Fe2 67.24(6) . . ?
C7 S2 Fe2 113.6(3) . . ?
C7 S2 Fe1 113.5(3) . . ?
Fe2 S2 Fe1 67.22(6) . . ?
O5 P1 O6 93.2(3) . . ?
O5 P1 N1 101.6(3) . . ?
O6 P1 N1 101.3(3) . . ?
O5 P1 Fe1 118.4(2) . . ?
O6 P1 Fe1 117.1(2) . . ?
N1 P1 Fe1 120.5(2) . . ?
O8 P2 O7 97.0(5) . . ?
O8 P2 N1 97.7(4) . . ?
O7 P2 N1 98.5(3) . . ?
O11 P3 O10 104.7(3) . . ?
O11 P3 O9 92.0(3) . . ?
O10 P3 O9 105.0(3) . . ?
O11 P3 Fe2 122.5(2) . . ?
O10 P3 Fe2 108.6(2) . . ?
O9 P3 Fe2 121.6(2) . . ?
C8 N1 P1 117.2(5) . . ?
C8 N1 P2 120.2(5) . . ?
P1 N1 P2 122.3(4) . . ?
C9 O5 P1 117.3(5) . . ?
C11 O6 P1 117.0(5) . . ?
C13 O7 P2 115.0(7) . . ?
C15 O8 P2 130.6(12) . . ?
C17 O9 P3 121.9(6) . . ?
C19 O10 P3 123.9(6) . . ?
C21 O11 P3 123.5(6) . . ?
O1 C1 Fe1 176.8(7) . . ?
O2 C2 Fe1 176.3(8) . . ?
O3 C3 Fe2 177.4(7) . . ?
O4 C4 Fe2 178.4(9) . . ?
C6 C5 S1 117.7(6) . . ?
C6 C5 H5A 107.9 . . ?
S1 C5 H5A 107.9 . . ?
C6 C5 H5B 107.9 . . ?
S1 C5 H5B 107.9 . . ?
H5A C5 H5B 107.2 . . ?
C7 C6 C5 127.9(8) . . ?
C7 C6 H6A 105.3 . . ?
C5 C6 H6A 105.3 . . ?
C7 C6 H6B 105.3 . . ?
C5 C6 H6B 105.3 . . ?
H6A C6 H6B 106.0 . . ?
C6 C7 S2 118.9(6) . . ?
C6 C7 H7A 107.6 . . ?
S2 C7 H7A 107.6 . . ?
C6 C7 H7B 107.6 . . ?
S2 C7 H7B 107.6 . . ?
H7A C7 H7B 107.0 . . ?
N1 C8 H8A 109.5 . . ?
N1 C8 H8B 109.5 . . ?
H8A C8 H8B 109.5 . . ?
N1 C8 H8C 109.5 . . ?
H8A C8 H8C 109.5 . . ?
H8B C8 H8C 109.5 . . ?
C10 C9 O5 117.2(10) . . ?
C10 C9 H9A 108.0 . . ?
O5 C9 H9A 108.0 . . ?
C10 C9 H9B 108.0 . . ?
O5 C9 H9B 108.0 . . ?
H9A C9 H9B 107.2 . . ?
C9 C10 H10A 109.5 . . ?
C9 C10 H10B 109.5 . . ?
H10A C10 H10B 109.5 . . ?
C9 C10 H10C 109.5 . . ?
H10A C10 H10C 109.5 . . ?
H10B C10 H10C 109.5 . . ?
C12 C11 O6 110.1(8) . . ?
C12 C11 H11A 109.7 . . ?
O6 C11 H11A 109.7 . . ?
C12 C11 H11B 109.7 . . ?
O6 C11 H11B 109.7 . . ?
H11A C11 H11B 108.2 . . ?
C11 C12 H12A 109.5 . . ?
C11 C12 H12B 109.5 . . ?
H12A C12 H12B 109.5 . . ?
C11 C12 H12C 109.5 . . ?
H12A C12 H12C 109.5 . . ?
H12B C12 H12C 109.5 . . ?
C14 C13 O7 113.2(12) . . ?
C14 C13 H13A 108.9 . . ?
O7 C13 H13A 108.9 . . ?
C14 C13 H13B 108.9 . . ?
O7 C13 H13B 108.9 . . ?
H13A C13 H13B 107.8 . . ?
C13 C14 H14A 109.5 . . ?
C13 C14 H14B 109.5 . . ?
H14A C14 H14B 109.5 . . ?
C13 C14 H14C 109.5 . . ?
H14A C14 H14C 109.5 . . ?
H14B C14 H14C 109.5 . . ?
O8 C15 C16 142(2) . . ?
O8 C15 H15A 101.6 . . ?
C16 C15 H15A 101.6 . . ?
O8 C15 H15B 101.6 . . ?
C16 C15 H15B 101.6 . . ?
H15A C15 H15B 104.6 . . ?
C15 C16 H16A 109.5 . . ?
C15 C16 H16B 109.5 . . ?
H16A C16 H16B 109.5 . . ?
C15 C16 H16C 109.5 . . ?
H16A C16 H16C 109.5 . . ?
H16B C16 H16C 109.5 . . ?
O9 C17 C18 111.4(8) . . ?
O9 C17 H17A 109.4 . . ?
C18 C17 H17A 109.4 . . ?
O9 C17 H17B 109.4 . . ?
C18 C17 H17B 109.4 . . ?
H17A C17 H17B 108.0 . . ?
C17 C18 H18A 109.5 . . ?
C17 C18 H18B 109.5 . . ?
H18A C18 H18B 109.5 . . ?
C17 C18 H18C 109.5 . . ?
H18A C18 H18C 109.5 . . ?
H18B C18 H18C 109.5 . . ?
O10 C19 C20 108.1(8) . . ?
O10 C19 H19A 110.1 . . ?
C20 C19 H19A 110.1 . . ?
O10 C19 H19B 110.1 . . ?
C20 C19 H19B 110.1 . . ?
H19A C19 H19B 108.4 . . ?
C19 C20 H20A 109.5 . . ?
C19 C20 H20B 109.5 . . ?
H20A C20 H20B 109.5 . . ?
C19 C20 H20C 109.5 . . ?
H20A C20 H20C 109.5 . . ?
H20B C20 H20C 109.5 . . ?
O11 C21 C22 111.5(9) . . ?
O11 C21 H21A 109.3 . . ?
C22 C21 H21A 109.3 . . ?
O11 C21 H21B 109.3 . . ?
C22 C21 H21B 109.3 . . ?
H21A C21 H21B 108.0 . . ?
C21 C22 H22A 109.5 . . ?
C21 C22 H22B 109.5 . . ?
H22A C22 H22B 109.5 . . ?
C21 C22 H22C 109.5 . . ?
H22A C22 H22C 109.5 . . ?
H22B C22 H22C 109.5 . . ?

loop_
_geom_bond_atom_site_label_1
_geom_bond_atom_site_label_2
_geom_bond_distance
_geom_bond_site_symmetry_2
_geom_bond_publ_flag
Fe2 C3 1.752(9) . ?
Fe2 C4 1.753(9) . ?
Fe2 P3 2.162(2) . ?
Fe2 S2 2.257(2) . ?
Fe2 S1 2.266(2) . ?
Fe2 Fe1 2.5044(14) . ?
Fe1 C1 1.754(8) . ?
Fe1 C2 1.764(9) . ?
Fe1 P1 2.175(2) . ?
Fe1 S1 2.257(2) . ?
Fe1 S2 2.2670(19) . ?
S1 C5 1.833(7) . ?
S2 C7 1.819(7) . ?
P1 O5 1.592(5) . ?
P1 O6 1.613(5) . ?
P1 N1 1.680(6) . ?
P2 O8 1.568(8) . ?
P2 O7 1.607(7) . ?
P2 N1 1.695(6) . ?
P3 O11 1.596(5) . ?
P3 O10 1.598(6) . ?
P3 O9 1.610(6) . ?
N1 C8 1.482(9) . ?
O1 C1 1.151(8) . ?
O2 C2 1.126(9) . ?
O4 C4 1.147(9) . ?
O5 C9 1.433(9) . ?
O6 C11 1.484(8) . ?
O7 C13 1.424(11) . ?
O8 C15 1.152(16) . ?
O9 C17 1.401(9) . ?
O10 C19 1.425(10) . ?
O11 C21 1.363(9) . ?
C3 O3 1.139(9) . ?
C5 C6 1.416(11) . ?
C5 H5A 0.9700 . ?
C5 H5B 0.9700 . ?
C6 C7 1.408(11) . ?
C6 H6A 0.9700 . ?
C6 H6B 0.9700 . ?
C7 H7A 0.9700 . ?
C7 H7B 0.9700 . ?
C8 H8A 0.9600 . ?
C8 H8B 0.9600 . ?
C8 H8C 0.9600 . ?
C9 C10 1.296(12) . ?
C9 H9A 0.9700 . ?
C9 H9B 0.9700 . ?
C10 H10A 0.9600 . ?
C10 H10B 0.9600 . ?
C10 H10C 0.9600 . ?
C11 C12 1.401(12) . ?
C11 H11A 0.9700 . ?
C11 H11B 0.9700 . ?
C12 H12A 0.9600 . ?
C12 H12B 0.9600 . ?
C12 H12C 0.9600 . ?
C13 C14 1.378(15) . ?
C13 H13A 0.9700 . ?
C13 H13B 0.9700 . ?
C14 H14A 0.9600 . ?
C14 H14B 0.9600 . ?
C14 H14C 0.9600 . ?
C15 C16 1.324(14) . ?
C15 H15A 0.9700 . ?
C15 H15B 0.9700 . ?
C16 H16A 0.9600 . ?
C16 H16B 0.9600 . ?
C16 H16C 0.9600 . ?
C17 C18 1.427(13) . ?
C17 H17A 0.9700 . ?
C17 H17B 0.9700 . ?
C18 H18A 0.9600 . ?
C18 H18B 0.9600 . ?
C18 H18C 0.9600 . ?
C19 C20 1.518(13) . ?
C19 H19A 0.9700 . ?
C19 H19B 0.9700 . ?
C20 H20A 0.9600 . ?
C20 H20B 0.9600 . ?
C20 H20C 0.9600 . ?
C21 C22 1.456(13) . ?
C21 H21A 0.9700 . ?
C21 H21B 0.9700 . ?
C22 H22A 0.9600 . ?
C22 H22B 0.9600 . ?
C22 H22C 0.9600 . ?
